data_7224279
loop_
_publ_author_name
'Pal, Arun'
'Chand, Santanu'
'Senthilkumar, S.'
'Neogi, Subhadip'
'Das, Madhab C.'

_publ_section_title
;
 Structural variation of transition metal coordination polymers based on
 bent carboxylate and flexible spacer ligand: polymorphism, gas adsorption
 and SC-SC transmetallation
;
_journal_issue 23
_journal_name_full CrystEngComm
_journal_page_first 4323
_journal_paper_doi 10.1039/C6CE00151C
_journal_volume 18
_journal_year 2016
_chemical_formula_sum 'C26 H18 Co N4 O5'
_chemical_formula_weight 525.37
_chemical_name_systematic
;
 ?
;
_space_group_IT_number 52
_symmetry_cell_setting orthorhombic
_symmetry_space_group_name_Hall '-P 2a 2bc'
_symmetry_space_group_name_H-M 'P n n a'
_atom_sites_solution_hydrogens geom
_atom_sites_solution_primary direct
_atom_sites_solution_secondary difmap
_audit_creation_method SHELXL-97
_audit_update_record
;
2016-01-11 deposited with the CCDC.
2016-02-17 downloaded from the CCDC.
;
_cell_angle_alpha 90.00
_cell_angle_beta 90.00
_cell_angle_gamma 90.00
_cell_formula_units_Z 8
_cell_length_a 21.638(5)
_cell_length_b 20.983(5)
_cell_length_c 12.364(5)
_cell_measurement_reflns_used 6233
_cell_measurement_temperature 100(1)
_cell_measurement_theta_max 28.3
_cell_measurement_theta_min 2.3
_cell_volume 5614(3)
_computing_cell_refinement 'SAINT 6.45 ( Bruker, 2003)'
_computing_data_collection 'SMART 5.628 (Bruker, 2003)'
_computing_data_reduction 'SAINT 6.45  (Bruker, 2003)'
_computing_molecular_graphics 'Diamond 2.1e'
_computing_structure_refinement 'SHELXL-97 (Sheldrick, 1997)'
_computing_structure_solution SIR-97
_diffrn_ambient_temperature 100(1)
_diffrn_measured_fraction_theta_full 0.995
_diffrn_measured_fraction_theta_max 0.995
_diffrn_measurement_device_type 'Bruker SMART APEX'
_diffrn_measurement_method /w-scans
_diffrn_radiation_monochromator graphite
_diffrn_radiation_source 'fine-focus sealed tube'
_diffrn_radiation_type MoK\a
_diffrn_radiation_wavelength 0.71069
_diffrn_reflns_av_R_equivalents 0.0696
_diffrn_reflns_av_sigmaI/netI 0.0566
_diffrn_reflns_limit_h_max 25
_diffrn_reflns_limit_h_min -28
_diffrn_reflns_limit_k_max 26
_diffrn_reflns_limit_k_min -27
_diffrn_reflns_limit_l_max 16
_diffrn_reflns_limit_l_min -16
_diffrn_reflns_number 35299
_diffrn_reflns_theta_full 28.36
_diffrn_reflns_theta_max 28.36
_diffrn_reflns_theta_min 2.12
_exptl_absorpt_coefficient_mu 0.650
_exptl_absorpt_correction_T_max 0.9498
_exptl_absorpt_correction_T_min 0.9088
_exptl_absorpt_correction_type empirical
_exptl_absorpt_process_details SADABS
_exptl_crystal_colour red
_exptl_crystal_density_diffrn 1.243
_exptl_crystal_density_method 'not measured'
_exptl_crystal_description plate
_exptl_crystal_F_000 2152
_exptl_crystal_size_max 0.15
_exptl_crystal_size_mid 0.10
_exptl_crystal_size_min 0.08
_platon_squeeze_details ' ?'
_refine_diff_density_max 0.733
_refine_diff_density_min -0.423
_refine_diff_density_rms 0.091
_refine_ls_extinction_method none
_refine_ls_goodness_of_fit_ref 1.019
_refine_ls_hydrogen_treatment mixed
_refine_ls_matrix_type full
_refine_ls_number_parameters 325
_refine_ls_number_reflns 7003
_refine_ls_number_restraints 0
_refine_ls_restrained_S_all 1.019
_refine_ls_R_factor_all 0.0843
_refine_ls_R_factor_gt 0.0569
_refine_ls_shift/su_max 0.000
_refine_ls_shift/su_mean 0.000
_refine_ls_structure_factor_coef Fsqd
_refine_ls_weighting_details 'calc w=1/[\s^2^(Fo^2^)+(0.1001P)^2^+0.0000P] where P=(Fo^2^+2Fc^2^)/3'
_refine_ls_weighting_scheme calc
_refine_ls_wR_factor_gt 0.1500
_refine_ls_wR_factor_ref 0.1727
_reflns_number_gt 4524
_reflns_number_total 7003
_reflns_threshold_expression >2sigma(I)
_cod_data_source_file c6ce00151c2.cif
_cod_data_source_block 1
_cod_depositor_comments
;
The following automatic conversions were performed:

'_symmetry_cell_setting' value 'Orthorhombic' changed to
'orthorhombic' according to
/usr/data/users/saulius/crontab/automatic-downloads/rss-feeds/RSC/lib/dictionaries/cif_core.dic
dictionary named 'cif_core.dic' version 2.4.2 from 2011-04-26.

Automatic conversion script
Id: cif_fix_values 4268 2015-11-12 08:31:59Z antanas 

 Adding full bibliography for 7224279--7224285.cif.
;
_cod_original_sg_symbol_H-M Pnna
_cod_database_code 7224279

loop_
_symmetry_equiv_pos_as_xyz
'x, y, z'
'-x+1/2, -y, z'
'x, -y+1/2, -z+1/2'
'-x+1/2, y+1/2, -z+1/2'
'-x, -y, -z'
'x-1/2, y, -z'
'-x, y-1/2, z-1/2'
'x-1/2, -y-1/2, z-1/2'

loop_
_atom_site_label
_atom_site_type_symbol
_atom_site_fract_x
_atom_site_fract_y
_atom_site_fract_z
_atom_site_U_iso_or_equiv
_atom_site_adp_type
_atom_site_occupancy
_atom_site_symmetry_multiplicity
_atom_site_calc_flag
_atom_site_refinement_flags
Co1 Co 0.082309(15) 0.049492(17) 0.49106(3) 0.03449(14) Uani 1 1 d .
O1 O 0.38036(11) 0.29133(12) 0.50607(15) 0.0641(7) Uani 1 1 d .
O5 O 0.08488(8) -0.03034(9) 0.58285(15) 0.0453(5) Uani 1 1 d .
O3 O 0.17007(8) 0.08065(10) 0.56263(17) 0.0516(5) Uani 1 1 d .
O4 O 0.01159(8) 0.06428(10) 0.38964(15) 0.0486(5) Uani 1 1 d .
O2 O 0.13050(9) 0.13610(10) 0.43106(18) 0.0581(6) Uani 1 1 d .
C10 C 0.12445(12) -0.09382(13) 0.7697(2) 0.0424(6) Uani 1 1 d .
H10 H 0.1510 -0.0633 0.7410 0.051 Uiso 1 1 calc R
C11 C 0.06608(11) -0.10265(12) 0.72495(19) 0.0350(5) Uani 1 1 d .
C1 C 0.32811(13) 0.25267(15) 0.5098(2) 0.0465(7) Uani 1 1 d .
C7 C 0.17302(12) 0.12731(14) 0.4986(2) 0.0420(6) Uani 1 1 d .
N4 N 0.03254(10) 0.09858(11) 0.61717(18) 0.0440(5) Uani 1 1 d .
C4 C 0.22718(13) 0.17185(13) 0.5033(2) 0.0422(6) Uani 1 1 d .
N3 N 0.12842(11) -0.00164(10) 0.36309(17) 0.0437(5) Uani 1 1 d .
C8 C 0.10429(13) -0.17511(13) 0.8991(2) 0.0457(7) Uani 1 1 d .
C16 C 0.14372(15) -0.01609(14) 0.1719(2) 0.0514(7) Uani 1 1 d .
C14 C 0.04506(12) -0.06288(11) 0.63161(19) 0.0361(5) Uani 1 1 d .
C25 C 0.04369(13) 0.08255(14) 0.7200(2) 0.0457(6) Uani 1 1 d .
H25 H 0.0765 0.0551 0.7338 0.055 Uiso 1 1 calc R
C9 C 0.14323(13) -0.13054(14) 0.8574(2) 0.0501(7) Uani 1 1 d .
H9 H 0.1822 -0.1246 0.8874 0.060 Uiso 1 1 calc R
C24 C 0.00958(15) 0.10418(15) 0.8072(2) 0.0533(7) Uani 1 1 d .
C5 C 0.23783(13) 0.21457(14) 0.4200(2) 0.0517(7) Uani 1 1 d .
H5 H 0.2106 0.2163 0.3619 0.062 Uiso 1 1 calc R
C2 C 0.31828(14) 0.21115(15) 0.5934(2) 0.0540(7) Uani 1 1 d .
H2 H 0.3451 0.2102 0.6522 0.065 Uiso 1 1 calc R
C6 C 0.28877(15) 0.25492(14) 0.4220(2) 0.0576(8) Uani 1 1 d .
H6 H 0.2962 0.2830 0.3653 0.069 Uiso 1 1 calc R
C12 C 0.02817(13) -0.14882(14) 0.7683(2) 0.0473(7) Uani 1 1 d .
H12 H -0.0106 -0.1556 0.7379 0.057 Uiso 1 1 calc R
C17 C 0.11410(14) 0.01121(14) 0.2603(2) 0.0473(7) Uani 1 1 d .
H17 H 0.0824 0.0401 0.2470 0.057 Uiso 1 1 calc R
C3 C 0.26763(13) 0.17032(14) 0.5893(2) 0.0502(7) Uani 1 1 d .
H3 H 0.2610 0.1416 0.6454 0.060 Uiso 1 1 calc R
N1 N 0.07871(14) 0.03592(16) 1.0443(2) 0.0710(9) Uani 1 1 d .
C26 C -0.01403(14) 0.13988(14) 0.6002(2) 0.0564(8) Uani 1 1 d .
H26 H -0.0218 0.1529 0.5295 0.068 Uiso 1 1 calc R
C13 C 0.04649(14) -0.18541(14) 0.8560(2) 0.0539(7) Uani 1 1 d .
H13 H 0.0203 -0.2162 0.8850 0.065 Uiso 1 1 calc R
N2 N 0.07027(15) 0.04787(14) 0.9350(2) 0.0691(8) Uani 1 1 d .
C15 C 0.12566(17) 0.00031(16) 0.0622(2) 0.0615(9) Uani 1 1 d .
H15 H 0.1485 -0.0153 0.0042 0.074 Uiso 1 1 calc R
C18 C 0.17436(14) -0.04319(14) 0.3803(3) 0.0546(8) Uani 1 1 d .
H18 H 0.1848 -0.0531 0.4513 0.066 Uiso 1 1 calc R
C23 C -0.03887(17) 0.14536(17) 0.7864(3) 0.0663(9) Uani 1 1 d .
H23 H -0.0633 0.1605 0.8426 0.080 Uiso 1 1 calc R
C22 C -0.05058(16) 0.16384(17) 0.6804(3) 0.0682(9) Uani 1 1 d .
H22 H -0.0826 0.1919 0.6645 0.082 Uiso 1 1 calc R
C20 C 0.19106(17) -0.05811(16) 0.1923(3) 0.0636(9) Uani 1 1 d .
H20 H 0.2124 -0.0771 0.1355 0.076 Uiso 1 1 calc R
C21 C 0.02444(17) 0.08395(17) 0.9168(2) 0.0641(9) Uani 1 1 d .
H21 H 0.0000 0.0977 0.9742 0.077 Uiso 1 1 calc R
C19 C 0.20661(17) -0.07179(18) 0.2987(3) 0.0696(10) Uani 1 1 d .
H19 H 0.2385 -0.1000 0.3142 0.083 Uiso 1 1 calc R

loop_
_atom_site_aniso_label
_atom_site_aniso_U_11
_atom_site_aniso_U_22
_atom_site_aniso_U_33
_atom_site_aniso_U_23
_atom_site_aniso_U_13
_atom_site_aniso_U_12
Co1 0.0351(2) 0.0405(2) 0.0278(2) 0.00611(13) -0.00546(13) -0.00323(14)
O1 0.0737(15) 0.0794(16) 0.0393(12) -0.0206(10) 0.0123(10) -0.0452(13)
O5 0.0478(11) 0.0496(11) 0.0385(11) 0.0146(8) 0.0004(8) 0.0014(8)
O3 0.0490(11) 0.0514(12) 0.0543(13) 0.0068(10) -0.0070(9) -0.0122(9)
O4 0.0401(10) 0.0706(13) 0.0351(10) 0.0069(9) -0.0115(8) 0.0033(9)
O2 0.0486(12) 0.0587(13) 0.0669(14) 0.0086(10) -0.0175(10) -0.0097(9)
C10 0.0389(14) 0.0481(16) 0.0403(15) 0.0039(11) -0.0049(11) -0.0008(11)
C11 0.0359(13) 0.0373(13) 0.0318(13) 0.0017(10) -0.0008(9) 0.0029(10)
C1 0.0510(17) 0.0509(17) 0.0377(15) -0.0162(12) 0.0059(11) -0.0196(13)
C7 0.0404(15) 0.0412(15) 0.0444(16) -0.0038(12) -0.0005(11) -0.0044(11)
N4 0.0455(12) 0.0506(13) 0.0360(12) 0.0012(10) -0.0045(9) 0.0046(10)
C4 0.0406(14) 0.0409(15) 0.0451(16) -0.0076(11) -0.0019(11) -0.0036(11)
N3 0.0525(13) 0.0442(13) 0.0342(12) 0.0022(9) -0.0033(10) 0.0005(10)
C8 0.0545(16) 0.0505(16) 0.0319(14) 0.0091(11) 0.0027(12) 0.0252(13)
C16 0.0628(18) 0.0541(18) 0.0374(15) 0.0024(12) -0.0037(13) 0.0019(14)
C14 0.0426(14) 0.0404(14) 0.0254(12) -0.0010(10) -0.0033(10) 0.0015(11)
C25 0.0483(16) 0.0529(16) 0.0357(14) -0.0006(11) -0.0036(11) 0.0071(13)
C9 0.0444(15) 0.0627(19) 0.0433(16) 0.0046(13) -0.0118(12) 0.0123(14)
C24 0.0621(18) 0.0593(18) 0.0384(15) -0.0058(13) 0.0015(14) 0.0085(15)
C5 0.0585(17) 0.0493(17) 0.0474(17) 0.0054(13) -0.0133(14) -0.0110(13)
C2 0.0560(17) 0.0607(19) 0.0454(17) -0.0015(14) -0.0101(14) -0.0158(14)
C6 0.075(2) 0.0553(18) 0.0423(16) 0.0037(14) -0.0029(14) -0.0184(16)
C12 0.0434(15) 0.0471(16) 0.0513(17) 0.0090(12) -0.0053(12) -0.0016(12)
C17 0.0562(17) 0.0545(17) 0.0314(14) 0.0018(12) 0.0008(12) 0.0098(13)
C3 0.0558(17) 0.0500(16) 0.0447(16) 0.0050(13) -0.0073(13) -0.0136(13)
N1 0.092(2) 0.091(2) 0.0306(14) -0.0001(14) 0.0037(14) 0.0267(17)
C26 0.070(2) 0.0560(18) 0.0435(17) -0.0006(13) -0.0136(15) 0.0088(15)
C13 0.0570(18) 0.0519(17) 0.0529(18) 0.0183(13) 0.0073(14) 0.0051(14)
N2 0.091(2) 0.085(2) 0.0315(14) -0.0002(13) 0.0004(13) 0.0214(17)
C15 0.081(2) 0.067(2) 0.0358(16) -0.0064(14) 0.0093(15) 0.0075(18)
C18 0.0620(19) 0.0548(18) 0.0470(18) 0.0108(14) -0.0044(14) 0.0092(14)
C23 0.074(2) 0.078(2) 0.0469(19) -0.0148(16) 0.0025(15) 0.0223(19)
C22 0.069(2) 0.072(2) 0.063(2) -0.0130(18) -0.0080(18) 0.0282(18)
C20 0.078(2) 0.065(2) 0.0480(18) -0.0021(15) 0.0078(17) 0.0179(17)
C21 0.083(2) 0.074(2) 0.0357(16) -0.0070(15) 0.0051(15) 0.0107(18)
C19 0.074(2) 0.076(2) 0.059(2) 0.0074(17) 0.0021(18) 0.0306(19)

loop_
_atom_type_symbol
_atom_type_description
_atom_type_scat_dispersion_real
_atom_type_scat_dispersion_imag
_atom_type_scat_source
C C 0.0033 0.0016 'International Tables Vol C Tables 4.2.6.8 and 6.1.1.4'
H H 0.0000 0.0000 'International Tables Vol C Tables 4.2.6.8 and 6.1.1.4'
N N 0.0061 0.0033 'International Tables Vol C Tables 4.2.6.8 and 6.1.1.4'
O O 0.0106 0.0060 'International Tables Vol C Tables 4.2.6.8 and 6.1.1.4'
Co Co 0.3494 0.9721 'International Tables Vol C Tables 4.2.6.8 and 6.1.1.4'

loop_
_geom_angle_atom_site_label_1
_geom_angle_atom_site_label_2
_geom_angle_atom_site_label_3
_geom_angle
_geom_angle_site_symmetry_1
_geom_angle_site_symmetry_3
O4 Co1 O5 120.02(8) . .
O4 Co1 N3 88.35(9) . .
O5 Co1 N3 89.25(8) . .
O4 Co1 N4 89.84(9) . .
O5 Co1 N4 90.21(8) . .
N3 Co1 N4 177.53(8) . .
O4 Co1 O3 150.17(8) . .
O5 Co1 O3 89.81(8) . .
N3 Co1 O3 92.50(9) . .
N4 Co1 O3 89.90(8) . .
O4 Co1 O2 91.31(8) . .
O5 Co1 O2 148.31(7) . .
N3 Co1 O2 86.84(9) . .
N4 Co1 O2 94.88(9) . .
O3 Co1 O2 59.01(7) . .
C1 O1 C8 117.1(2) . 4_556
C14 O5 Co1 134.53(17) . .
C7 O3 Co1 91.26(16) . .
C14 O4 Co1 150.99(18) 5_556 .
C7 O2 Co1 90.10(17) . .
C9 C10 C11 120.1(3) . .
C12 C11 C10 118.6(2) . .
C12 C11 C14 120.8(2) . .
C10 C11 C14 120.6(2) . .
C2 C1 C6 121.3(3) . .
C2 C1 O1 121.5(3) . .
C6 C1 O1 117.1(3) . .
O2 C7 O3 119.6(2) . .
O2 C7 C4 120.4(3) . .
O3 C7 C4 119.9(2) . .
C25 N4 C26 116.5(2) . .
C25 N4 Co1 118.50(18) . .
C26 N4 Co1 124.66(19) . .
C3 C4 C5 118.9(3) . .
C3 C4 C7 120.8(2) . .
C5 C4 C7 120.3(2) . .
C17 N3 C18 117.1(3) . .
C17 N3 Co1 119.37(19) . .
C18 N3 Co1 123.4(2) . .
C9 C8 C13 121.6(2) . .
C9 C8 O1 120.9(3) . 4_546
C13 C8 O1 117.3(3) . 4_546
C20 C16 C17 117.6(3) . .
C20 C16 C15 121.6(3) . .
C17 C16 C15 120.8(3) . .
O5 C14 O4 125.7(2) . 5_556
O5 C14 C11 117.8(2) . .
O4 C14 C11 116.5(2) 5_556 .
N4 C25 C24 124.2(3) . .
C8 C9 C10 119.7(3) . .
C23 C24 C25 117.6(3) . .
C23 C24 C21 121.5(3) . .
C25 C24 C21 120.8(3) . .
C4 C5 C6 120.8(3) . .
C1 C2 C3 119.1(3) . .
C1 C6 C5 118.9(3) . .
C11 C12 C13 121.5(3) . .
N3 C17 C16 123.9(3) . .
C4 C3 C2 120.9(3) . .
C15 N1 N2 112.2(3) 1_556 .
N4 C26 C22 123.9(3) . .
C8 C13 C12 118.4(3) . .
C21 N2 N1 112.5(3) . .
N1 C15 C16 120.8(3) 1_554 .
N3 C18 C19 123.2(3) . .
C24 C23 C22 119.2(3) . .
C26 C22 C23 118.5(3) . .
C16 C20 C19 119.2(3) . .
N2 C21 C24 120.8(3) . .
C18 C19 C20 119.0(3) . .

loop_
_geom_bond_atom_site_label_1
_geom_bond_atom_site_label_2
_geom_bond_distance
_geom_bond_site_symmetry_2
Co1 O4 2.0026(18) .
Co1 O5 2.0240(18) .
Co1 N3 2.156(2) .
Co1 N4 2.157(2) .
Co1 O3 2.1947(19) .
Co1 O2 2.223(2) .
O1 C1 1.392(3) .
O1 C8 1.407(3) 4_556
O5 C14 1.254(3) .
O3 C7 1.261(3) .
O4 C14 1.254(3) 5_556
O2 C7 1.256(3) .
C10 C9 1.391(4) .
C10 C11 1.391(3) .
C11 C12 1.378(4) .
C11 C14 1.495(3) .
C1 C2 1.368(4) .
C1 C6 1.380(4) .
C7 C4 1.500(4) .
N4 C25 1.337(3) .
N4 C26 1.346(4) .
C4 C3 1.378(4) .
C4 C5 1.385(4) .
N3 C17 1.336(3) .
N3 C18 1.339(4) .
C8 C9 1.360(4) .
C8 C13 1.377(4) .
C8 O1 1.407(3) 4_546
C16 C20 1.375(5) .
C16 C17 1.390(4) .
C16 C15 1.453(4) .
C14 O4 1.254(3) 5_556
C25 C24 1.383(4) .
C24 C23 1.383(5) .
C24 C21 1.456(4) .
C5 C6 1.390(4) .
C2 C3 1.392(4) .
C12 C13 1.387(4) .
N1 C15 1.280(4) 1_556
N1 N2 1.388(4) .
C26 C22 1.365(4) .
N2 C21 1.268(4) .
C15 N1 1.280(4) 1_554
C18 C19 1.366(5) .
C23 C22 1.390(5) .
C20 C19 1.388(5) .

loop_
_geom_torsion_atom_site_label_1
_geom_torsion_atom_site_label_2
_geom_torsion_atom_site_label_3
_geom_torsion_atom_site_label_4
_geom_torsion
_geom_torsion_site_symmetry_1
_geom_torsion_site_symmetry_4
O4 Co1 O5 C14 -37.4(3) . .
N3 Co1 O5 C14 -125.0(3) . .
N4 Co1 O5 C14 52.6(3) . .
O3 Co1 O5 C14 142.5(3) . .
O2 Co1 O5 C14 152.2(2) . .
O4 Co1 O3 C7 -6.7(3) . .
O5 Co1 O3 C7 173.56(17) . .
N3 Co1 O3 C7 84.32(17) . .
N4 Co1 O3 C7 -96.23(17) . .
O2 Co1 O3 C7 -0.48(15) . .
O5 Co1 O4 C14 41.9(4) . 5_556
N3 Co1 O4 C14 130.1(4) . 5_556
N4 Co1 O4 C14 -48.3(4) . 5_556
O3 Co1 O4 C14 -137.8(3) . 5_556
O2 Co1 O4 C14 -143.1(4) . 5_556
O4 Co1 O2 C7 177.38(17) . .
O5 Co1 O2 C7 -10.9(3) . .
N3 Co1 O2 C7 -94.35(17) . .
N4 Co1 O2 C7 87.43(17) . .
O3 Co1 O2 C7 0.48(15) . .
C9 C10 C11 C12 -0.9(4) . .
C9 C10 C11 C14 179.2(2) . .
C8 O1 C1 C2 -47.6(4) 4_556 .
C8 O1 C1 C6 136.6(3) 4_556 .
Co1 O2 C7 O3 -0.8(3) . .
Co1 O2 C7 C4 179.1(2) . .
Co1 O3 C7 O2 0.8(3) . .
Co1 O3 C7 C4 -179.1(2) . .
O4 Co1 N4 C25 151.7(2) . .
O5 Co1 N4 C25 31.7(2) . .
O3 Co1 N4 C25 -58.2(2) . .
O2 Co1 N4 C25 -117.0(2) . .
O4 Co1 N4 C26 -21.0(2) . .
O5 Co1 N4 C26 -141.0(2) . .
O3 Co1 N4 C26 129.2(2) . .
O2 Co1 N4 C26 70.3(2) . .
O2 C7 C4 C3 167.3(3) . .
O3 C7 C4 C3 -12.8(4) . .
O2 C7 C4 C5 -13.7(4) . .
O3 C7 C4 C5 166.2(3) . .
O4 Co1 N3 C17 24.9(2) . .
O5 Co1 N3 C17 144.9(2) . .
O3 Co1 N3 C17 -125.3(2) . .
O2 Co1 N3 C17 -66.5(2) . .
O4 Co1 N3 C18 -159.9(2) . .
O5 Co1 N3 C18 -39.8(2) . .
O3 Co1 N3 C18 50.0(2) . .
O2 Co1 N3 C18 108.7(2) . .
Co1 O5 C14 O4 22.6(4) . 5_556
Co1 O5 C14 C11 -156.02(18) . .
C12 C11 C14 O5 -166.9(3) . .
C10 C11 C14 O5 13.0(4) . .
C12 C11 C14 O4 14.3(4) . 5_556
C10 C11 C14 O4 -165.8(2) . 5_556
C26 N4 C25 C24 2.0(4) . .
Co1 N4 C25 C24 -171.3(2) . .
C13 C8 C9 C10 0.6(4) . .
O1 C8 C9 C10 -173.9(2) 4_546 .
C11 C10 C9 C8 0.0(4) . .
N4 C25 C24 C23 -0.5(5) . .
N4 C25 C24 C21 179.4(3) . .
C3 C4 C5 C6 0.7(4) . .
C7 C4 C5 C6 -178.3(3) . .
C6 C1 C2 C3 0.2(5) . .
O1 C1 C2 C3 -175.4(3) . .
C2 C1 C6 C5 0.8(5) . .
O1 C1 C6 C5 176.6(3) . .
C4 C5 C6 C1 -1.3(5) . .
C10 C11 C12 C13 1.2(4) . .
C14 C11 C12 C13 -178.9(3) . .
C18 N3 C17 C16 0.3(4) . .
Co1 N3 C17 C16 175.8(2) . .
C20 C16 C17 N3 -0.9(5) . .
C15 C16 C17 N3 -179.9(3) . .
C5 C4 C3 C2 0.4(4) . .
C7 C4 C3 C2 179.4(3) . .
C1 C2 C3 C4 -0.8(5) . .
C25 N4 C26 C22 -2.1(5) . .
Co1 N4 C26 C22 170.6(3) . .
C9 C8 C13 C12 -0.3(4) . .
O1 C8 C13 C12 174.4(3) 4_546 .
C11 C12 C13 C8 -0.6(5) . .
C15 N1 N2 C21 -178.9(4) 1_556 .
C20 C16 C15 N1 175.0(4) . 1_554
C17 C16 C15 N1 -6.1(5) . 1_554
C17 N3 C18 C19 0.5(5) . .
Co1 N3 C18 C19 -174.8(3) . .
C25 C24 C23 C22 -0.9(5) . .
C21 C24 C23 C22 179.2(3) . .
N4 C26 C22 C23 0.8(5) . .
C24 C23 C22 C26 0.8(6) . .
C17 C16 C20 C19 0.6(5) . .
C15 C16 C20 C19 179.6(3) . .
N1 N2 C21 C24 177.4(3) . .
C23 C24 C21 N2 -177.6(4) . .
C25 C24 C21 N2 2.5(5) . .
N3 C18 C19 C20 -0.7(6) . .
C16 C20 C19 C18 0.1(6) . .

loop_
_platon_squeeze_void_nr
_platon_squeeze_void_average_x
_platon_squeeze_void_average_y
_platon_squeeze_void_average_z
_platon_squeeze_void_volume
_platon_squeeze_void_count_electrons
1 0.250 0.045 -0.130 643.7 142.9
2 0.750 0.051 0.113 643.8 143.1
